data_4308711
loop_
_publ_author_name
'Jiangbo Yu'
'Liang Zhou'
'Hongjie Zhang'
'Youxuan Zheng'
'Huanrong Li'
'Ruiping Deng'
'Zeping Peng'
'Zhefeng Li'

_publ_section_title
;
Efficient Electroluminescence from New Lanthanide (Eu3+, Sm3+) Complexes
;
_journal_name_full 'Inorganic Chemistry'
_journal_page_first 1611
_journal_page_last 1618
_journal_paper_doi 10.1021/ic0485561
_journal_volume 44
_journal_year 2005
_chemical_formula_sum 'C60 H32 F21 N2 O6 Sm'
_chemical_formula_weight 1426.23
_chemical_name_systematic
; 
 ? 
;
_space_group_IT_number 2
_symmetry_cell_setting triclinic
_symmetry_space_group_name_Hall '-P 1'
_symmetry_space_group_name_H-M 'P -1'
_atom_sites_solution_hydrogens geom
_atom_sites_solution_primary direct
_atom_sites_solution_secondary difmap
_audit_creation_method SHELXL-97
_cell_angle_alpha 76.475(2)
_cell_angle_beta 86.661(2)
_cell_angle_gamma 88.435(2)
_cell_formula_units_Z 4
_cell_length_a 11.6777(4)
_cell_length_b 21.1704(8)
_cell_length_c 24.3540(8)
_cell_measurement_reflns_used 7500
_cell_measurement_temperature 293(2)
_cell_measurement_theta_max 20.0
_cell_measurement_theta_min 5.0
_cell_volume 5843.3(4)
_computing_structure_refinement 'SHELXL-97 (Sheldrick, 1997)'
_computing_structure_solution 'SHELXS-97 (Sheldrick, 1990)'
_diffrn_ambient_temperature 293(2)
_diffrn_measured_fraction_theta_full 0.993
_diffrn_measured_fraction_theta_max 0.993
_diffrn_measurement_device_type 'Rigaku RAPID'
_diffrn_radiation_monochromator graphite
_diffrn_radiation_source 'rotation anode'
_diffrn_radiation_type MoK\a
_diffrn_radiation_wavelength 0.71073
_diffrn_reflns_av_R_equivalents 0.0952
_diffrn_reflns_av_sigmaI/netI 0.1689
_diffrn_reflns_limit_h_max 13
_diffrn_reflns_limit_h_min -13
_diffrn_reflns_limit_k_max 17
_diffrn_reflns_limit_k_min -25
_diffrn_reflns_limit_l_max 26
_diffrn_reflns_limit_l_min -28
_diffrn_reflns_number 33255
_diffrn_reflns_theta_full 25.00
_diffrn_reflns_theta_max 25.00
_diffrn_reflns_theta_min 1.46
_exptl_absorpt_coefficient_mu 1.124
_exptl_absorpt_correction_T_max 1.1263
_exptl_absorpt_correction_T_min 0.8134
_exptl_absorpt_correction_type empirical
_exptl_crystal_density_diffrn 1.621
_exptl_crystal_density_method 'not measured'
_exptl_crystal_F_000 2820
_exptl_crystal_size_max 0.38
_exptl_crystal_size_mid 0.24
_exptl_crystal_size_min 0.17
_refine_diff_density_max 1.651
_refine_diff_density_min -0.984
_refine_diff_density_rms 0.129
_refine_ls_extinction_method none
_refine_ls_goodness_of_fit_ref 1.013
_refine_ls_hydrogen_treatment mixed
_refine_ls_matrix_type full
_refine_ls_number_parameters 1435
_refine_ls_number_reflns 20434
_refine_ls_number_restraints 381
_refine_ls_restrained_S_all 1.030
_refine_ls_R_factor_all 0.1656
_refine_ls_R_factor_gt 0.0775
_refine_ls_shift/su_max 0.009
_refine_ls_shift/su_mean 0.000
_refine_ls_structure_factor_coef Fsqd
_refine_ls_weighting_details 'calc w=1/[\s^2^(Fo^2^)+(0.0850P)^2^+0.0000P] where P=(Fo^2^+2Fc^2^)/3'
_refine_ls_weighting_scheme calc
_refine_ls_wR_factor_gt 0.1854
_refine_ls_wR_factor_ref 0.2194
_reflns_number_gt 8703
_reflns_number_total 20434
_reflns_threshold_expression >2sigma(I)
_cod_data_source_file ic0485561si20041221_101125.cif
_cod_data_source_block n048
_cod_depositor_comments
;
The following automatic conversions were performed:
'_symmetry_cell_setting' value 'Triclinic' changed to 'triclinic'
according to '/home/saulius/struct/CIF-dictionaries/cif_core.dic'
dictionary named 'cif_core.dic' version 2.4.1 from 2010-06-29.

Automatic conversion script
Id: cif_fix_enum 1527 2010-12-29 10:47:43Z saulius 
;
_cod_database_code 4308711

loop_
_symmetry_equiv_pos_as_xyz
'x, y, z'
'-x, -y, -z'

loop_
_atom_site_label
_atom_site_type_symbol
_atom_site_fract_x
_atom_site_fract_y
_atom_site_fract_z
_atom_site_U_iso_or_equiv
_atom_site_adp_type
_atom_site_occupancy
_atom_site_symmetry_multiplicity
_atom_site_calc_flag
_atom_site_refinement_flags
_atom_site_disorder_assembly
_atom_site_disorder_group
Sm1 Sm -0.37035(5) 0.58647(3) 0.23480(2) 0.0543(2) Uani 1 1 d . . .
O1 O -0.4241(6) 0.4773(4) 0.2668(3) 0.067(2) Uani 1 1 d . . .
O2 O -0.4645(7) 0.5534(4) 0.1610(3) 0.076(2) Uani 1 1 d . . .
O3 O -0.1924(6) 0.5312(3) 0.2567(3) 0.062(2) Uani 1 1 d . . .
O4 O -0.2397(7) 0.6168(4) 0.1555(3) 0.075(2) Uani 1 1 d . . .
O5 O -0.2751(6) 0.6796(4) 0.2488(3) 0.071(2) Uani 1 1 d . . .
O6 O -0.3657(7) 0.5798(4) 0.3335(3) 0.070(2) Uani 1 1 d . . .
N1 N -0.5873(7) 0.5978(5) 0.2650(4) 0.067(3) Uani 1 1 d . . .
N2 N -0.4812(8) 0.6885(4) 0.1792(4) 0.063(2) Uani 1 1 d . . .
C1 C -0.4886(10) 0.3692(6) 0.2895(6) 0.066(3) Uani 1 1 d . . .
C2 C -0.4670(10) 0.3635(6) 0.3443(6) 0.075(4) Uani 1 1 d . . .
H2 H -0.4431 0.3999 0.3554 0.075 Uiso 1 1 calc R . .
C3 C -0.4791(10) 0.3049(7) 0.3851(6) 0.081(4) Uani 1 1 d . . .
C4 C -0.4549(13) 0.2991(8) 0.4428(7) 0.122(6) Uani 1 1 d . . .
H4 H -0.4292 0.3350 0.4541 0.122 Uiso 1 1 calc R . .
C5 C -0.4690(15) 0.2404(10) 0.4824(8) 0.135(7) Uani 1 1 d . . .
H5 H -0.4564 0.2376 0.5202 0.135 Uiso 1 1 calc R . .
C6 C -0.5015(17) 0.1871(10) 0.4652(10) 0.141(8) Uani 1 1 d . . .
H6 H -0.5114 0.1481 0.4920 0.141 Uiso 1 1 calc R . .
C7 C -0.5201(15) 0.1890(7) 0.4096(9) 0.122(6) Uani 1 1 d . . .
H7 H -0.5397 0.1514 0.3991 0.122 Uiso 1 1 calc R . .
C8 C -0.5091(12) 0.2498(7) 0.3673(7) 0.087(4) Uani 1 1 d . . .
C9 C -0.5340(13) 0.2546(7) 0.3113(7) 0.101(5) Uani 1 1 d . . .
H9 H -0.5578 0.2184 0.2999 0.101 Uiso 1 1 calc R . .
C10 C -0.5231(11) 0.3138(7) 0.2728(6) 0.088(4) Uani 1 1 d . . .
H10 H -0.5388 0.3170 0.2352 0.088 Uiso 1 1 calc R . .
C11 C -0.4780(10) 0.4341(6) 0.2501(5) 0.065(3) Uani 1 1 d . . .
C12 C -0.5276(10) 0.4461(6) 0.1955(6) 0.077(4) Uani 1 1 d . . .
H12 H -0.5693 0.4135 0.1865 0.077 Uiso 1 1 calc R . .
C13 C -0.5147(10) 0.5045(6) 0.1565(5) 0.068(3) Uani 1 1 d . . .
C14 C -0.5711(12) 0.5118(7) 0.0995(6) 0.124(4) Uani 1 1 d D . .
C15 C -0.6447(11) 0.5705(7) 0.0837(5) 0.113(6) Uani 1 1 d D . .
C16 C -0.7213(11) 0.5785(7) 0.0324(5) 0.124(4) Uani 1 1 d D . .
F1 F -0.6314(11) 0.4593(5) 0.0986(5) 0.196(6) Uani 1 1 d D . .
F2 F -0.4863(8) 0.5168(6) 0.0584(4) 0.163(5) Uani 1 1 d D . .
F3 F -0.5743(11) 0.6253(5) 0.0686(5) 0.175(5) Uani 1 1 d D . .
F4 F -0.7130(8) 0.5760(5) 0.1291(4) 0.145(4) Uani 1 1 d D . .
F5 F -0.8047(11) 0.5366(6) 0.0467(5) 0.199(3) Uiso 1 1 d D . .
F6 F -0.7639(11) 0.6371(6) 0.0183(5) 0.199(3) Uiso 1 1 d D . .
F7 F -0.6619(11) 0.5666(6) -0.0110(5) 0.199(3) Uiso 1 1 d D . .
C17 C -0.0129(9) 0.4795(5) 0.2661(5) 0.061(3) Uani 1 1 d . . .
C18 C -0.0405(10) 0.4526(5) 0.3206(5) 0.068(3) Uani 1 1 d . . .
H18 H -0.1080 0.4655 0.3373 0.068 Uiso 1 1 calc R . .
C19 C 0.0317(10) 0.4046(6) 0.3534(5) 0.076(4) Uani 1 1 d . . .
C20 C 0.0071(12) 0.3747(7) 0.4094(6) 0.107(5) Uani 1 1 d . . .
H20 H -0.0594 0.3865 0.4276 0.107 Uiso 1 1 calc R . .
C21 C 0.0798(17) 0.3270(8) 0.4394(6) 0.139(7) Uani 1 1 d . . .
H21 H 0.0630 0.3079 0.4773 0.139 Uiso 1 1 calc R . .
C22 C 0.1781(13) 0.3086(8) 0.4111(7) 0.115(6) Uani 1 1 d . . .
H22 H 0.2256 0.2760 0.4305 0.115 Uiso 1 1 calc R . .
C23 C 0.2053(11) 0.3361(7) 0.3582(7) 0.098(5) Uani 1 1 d . . .
H23 H 0.2726 0.3233 0.3413 0.098 Uiso 1 1 calc R . .
C24 C 0.1353(10) 0.3844(6) 0.3263(5) 0.070(3) Uani 1 1 d . . .
C25 C 0.1586(10) 0.4138(6) 0.2715(6) 0.083(4) Uani 1 1 d . . .
H25 H 0.2251 0.4013 0.2537 0.083 Uiso 1 1 calc R . .
C26 C 0.0889(10) 0.4617(6) 0.2402(5) 0.076(4) Uani 1 1 d . . .
H26 H 0.1096 0.4814 0.2028 0.076 Uiso 1 1 calc R . .
C27 C -0.0927(9) 0.5293(5) 0.2342(5) 0.056(3) Uani 1 1 d . . .
C28 C -0.0597(10) 0.5699(6) 0.1817(5) 0.069(3) Uani 1 1 d . . .
H28 H 0.0173 0.5698 0.1695 0.069 Uiso 1 1 calc R . .
C29 C -0.1343(11) 0.6101(6) 0.1470(5) 0.068(3) Uani 1 1 d . . .
C30 C -0.0870(9) 0.6530(5) 0.0905(5) 0.078(4) Uani 1 1 d D . .
C31 C -0.0978(12) 0.6307(7) 0.0384(5) 0.155(6) Uani 1 1 d D . .
C32 C -0.2216(12) 0.6158(7) 0.0251(6) 0.155(6) Uani 1 1 d D . .
F8 F -0.1300(8) 0.7122(3) 0.0849(3) 0.119(3) Uani 1 1 d D . .
F9 F 0.0278(7) 0.6611(4) 0.0917(3) 0.127(3) Uani 1 1 d D . .
F10 F -0.0439(10) 0.5691(4) 0.0429(4) 0.163(4) Uani 1 1 d D . .
F11 F -0.0506(8) 0.6727(4) -0.0067(3) 0.142(4) Uani 1 1 d D . .
F12 F -0.2501(12) 0.5601(7) 0.0611(6) 0.223(2) Uiso 1 1 d D . .
F13 F -0.2135(12) 0.6026(7) -0.0261(5) 0.223(2) Uiso 1 1 d D . .
F14 F -0.2815(12) 0.6681(7) 0.0267(6) 0.223(2) Uiso 1 1 d D . .
C33 C -0.1239(9) 0.7417(5) 0.2673(5) 0.059(3) Uani 1 1 d . . .
C34 C -0.1227(9) 0.7774(5) 0.2135(5) 0.063(3) Uani 1 1 d . . .
H34 H -0.1786 0.7702 0.1900 0.063 Uiso 1 1 calc R . .
C35 C -0.0395(10) 0.8255(5) 0.1915(5) 0.065(3) Uani 1 1 d . . .
C36 C -0.0358(11) 0.8622(6) 0.1352(5) 0.078(4) Uani 1 1 d . . .
H36 H -0.0882 0.8545 0.1102 0.078 Uiso 1 1 calc R . .
C37 C 0.0458(13) 0.9099(7) 0.1170(6) 0.098(5) Uani 1 1 d . . .
H37 H 0.0441 0.9366 0.0809 0.098 Uiso 1 1 calc R . .
C38 C 0.1304(12) 0.9181(6) 0.1527(7) 0.090(4) Uani 1 1 d . . .
H38 H 0.1897 0.9470 0.1391 0.090 Uiso 1 1 calc R . .
C39 C 0.1262(11) 0.8840(6) 0.2068(6) 0.087(4) Uani 1 1 d . . .
H39 H 0.1799 0.8926 0.2307 0.087 Uiso 1 1 calc R . .
C40 C 0.0445(9) 0.8363(5) 0.2285(5) 0.063(3) Uani 1 1 d . . .
C41 C 0.0374(10) 0.8009(6) 0.2829(5) 0.075(3) Uani 1 1 d . . .
H41 H 0.0890 0.8098 0.3076 0.075 Uiso 1 1 calc R . .
C42 C -0.0399(9) 0.7536(6) 0.3033(4) 0.065(3) Uani 1 1 d . . .
H42 H -0.0379 0.7292 0.3404 0.065 Uiso 1 1 calc R . .
C43 C -0.2115(10) 0.6882(6) 0.2859(5) 0.067(3) Uani 1 1 d . . .
C44 C -0.2146(14) 0.6493(8) 0.3397(5) 0.128(7) Uani 1 1 d . . .
H44 H -0.1610 0.6569 0.3642 0.128 Uiso 1 1 calc R . .
C45 C -0.2919(13) 0.5995(8) 0.3604(5) 0.104(5) Uani 1 1 d D . .
C46 C -0.2598(15) 0.5507(8) 0.4169(7) 0.208(6) Uiso 1 1 d D . .
C47 C -0.3234(15) 0.5779(8) 0.4586(6) 0.208(6) Uiso 1 1 d D . .
C48 C -0.3104(14) 0.5414(8) 0.5220(7) 0.208(6) Uiso 1 1 d D . .
F15 F -0.1501(10) 0.5406(6) 0.4321(5) 0.182(4) Uiso 1 1 d D . .
F16 F -0.2937(10) 0.4879(6) 0.4272(5) 0.178(4) Uiso 1 1 d D . .
F17 F -0.2862(10) 0.6376(6) 0.4593(5) 0.192(5) Uiso 1 1 d D . .
F18 F -0.4342(11) 0.5846(6) 0.4484(5) 0.212(5) Uiso 1 1 d D . .
F19 F -0.3497(12) 0.5746(6) 0.5592(6) 0.223(2) Uiso 1 1 d D . .
F20 F -0.3591(12) 0.4859(7) 0.5290(6) 0.223(2) Uiso 1 1 d D . .
F21 F -0.2075(11) 0.5218(7) 0.5329(5) 0.223(2) Uiso 1 1 d D . .
C49 C -0.6384(10) 0.5557(5) 0.3073(5) 0.066(3) Uani 1 1 d . . .
H49 H -0.5936 0.5248 0.3306 0.066 Uiso 1 1 calc R . .
C50 C -0.7537(12) 0.5556(7) 0.3183(5) 0.079(4) Uani 1 1 d . . .
H50 H -0.7865 0.5242 0.3479 0.079 Uiso 1 1 calc R . .
C51 C -0.8216(12) 0.6013(7) 0.2859(6) 0.090(4) Uani 1 1 d . . .
H51 H -0.9001 0.6025 0.2947 0.090 Uiso 1 1 calc R . .
C52 C -0.7738(11) 0.6462(6) 0.2400(6) 0.073(3) Uani 1 1 d . . .
C53 C -0.6514(9) 0.6448(5) 0.2320(5) 0.058(3) Uani 1 1 d . . .
C54 C -0.5954(10) 0.6910(5) 0.1879(5) 0.061(3) Uani 1 1 d . . .
C55 C -0.6600(11) 0.7397(6) 0.1523(6) 0.082(4) Uani 1 1 d . . .
C56 C -0.6027(13) 0.7858(7) 0.1119(6) 0.107(5) Uani 1 1 d . . .
H56 H -0.6433 0.8204 0.0903 0.107 Uiso 1 1 calc R . .
C57 C -0.4878(12) 0.7815(6) 0.1031(6) 0.089(4) Uani 1 1 d . . .
H57 H -0.4489 0.8107 0.0740 0.089 Uiso 1 1 calc R . .
C58 C -0.4298(11) 0.7318(5) 0.1390(5) 0.074(4) Uani 1 1 d . . .
H58 H -0.3504 0.7292 0.1341 0.074 Uiso 1 1 calc R . .
C59 C -0.8366(11) 0.6971(7) 0.2026(6) 0.092(4) Uani 1 1 d . . .
H59 H -0.9161 0.6993 0.2073 0.092 Uiso 1 1 calc R . .
C60 C -0.7817(12) 0.7415(7) 0.1608(6) 0.096(5) Uani 1 1 d . . .
H60 H -0.8241 0.7736 0.1375 0.096 Uiso 1 1 calc R . .
Sm2 Sm 0.68135(5) -0.07820(3) 0.76160(2) 0.0546(2) Uani 1 1 d . . .
O7 O 0.8634(6) -0.0274(3) 0.7410(3) 0.062(2) Uani 1 1 d . . .
O8 O 0.7916(7) -0.1151(4) 0.8400(3) 0.072(2) Uani 1 1 d . . .
O9 O 0.7834(6) -0.1671(3) 0.7395(3) 0.067(2) Uani 1 1 d . . .
O10 O 0.7032(7) -0.0641(4) 0.6611(3) 0.077(2) Uani 1 1 d . . .
O11 O 0.6332(7) 0.0338(4) 0.7318(3) 0.073(2) Uani 1 1 d . . .
O12 O 0.5653(7) -0.0431(4) 0.8338(3) 0.078(2) Uani 1 1 d . . .
N3 N 0.5641(8) -0.1778(5) 0.8152(4) 0.068(3) Uani 1 1 d . . .
N4 N 0.4786(8) -0.0899(5) 0.7287(4) 0.072(3) Uani 1 1 d . . .
C61 C 1.0476(9) 0.0172(5) 0.7327(5) 0.062(3) Uani 1 1 d . . .
C62 C 1.0354(9) 0.0477(5) 0.6782(4) 0.059(3) Uani 1 1 d . . .
H62 H 0.9717 0.0388 0.6602 0.059 Uiso 1 1 calc R . .
C63 C 1.1153(11) 0.0920(6) 0.6481(5) 0.071(3) Uani 1 1 d . . .
C64 C 1.1010(13) 0.1248(7) 0.5907(5) 0.098(5) Uani 1 1 d . . .
H64 H 1.0379 0.1155 0.5725 0.098 Uiso 1 1 calc R . .
C65 C 1.1779(17) 0.1697(8) 0.5619(7) 0.124(6) Uani 1 1 d . . .
H65 H 1.1698 0.1889 0.5238 0.124 Uiso 1 1 calc R . .
C66 C 1.2719(17) 0.1869(8) 0.5910(8) 0.121(6) Uani 1 1 d . . .
H66 H 1.3218 0.2196 0.5727 0.121 Uiso 1 1 calc R . .
C67 C 1.2868(11) 0.1560(8) 0.6441(7) 0.102(5) Uani 1 1 d . . .
H67 H 1.3508 0.1659 0.6613 0.102 Uiso 1 1 calc R . .
C68 C 1.2105(11) 0.1087(6) 0.6761(6) 0.073(3) Uani 1 1 d . . .
C69 C 1.2191(11) 0.0789(7) 0.7318(7) 0.091(4) Uani 1 1 d . . .
H69 H 1.2798 0.0898 0.7507 0.091 Uiso 1 1 calc R . .
C70 C 1.1428(10) 0.0336(6) 0.7615(5) 0.071(3) Uani 1 1 d . . .
H70 H 1.1523 0.0140 0.7993 0.071 Uiso 1 1 calc R . .
C71 C 0.9578(10) -0.0286(5) 0.7639(4) 0.058(3) Uani 1 1 d . . .
C72 C 0.9828(10) -0.0739(6) 0.8163(4) 0.069(3) Uani 1 1 d . . .
H72 H 1.0569 -0.0767 0.8288 0.069 Uiso 1 1 calc R . .
C73 C 0.8995(12) -0.1126(5) 0.8479(4) 0.068(3) Uani 1 1 d . . .
C74 C 0.9353(9) -0.1564(5) 0.9036(4) 0.071(3) Uani 1 1 d D . .
C75 C 0.9044(9) -0.1344(5) 0.9558(4) 0.076(4) Uani 1 1 d D . .
C76 C 0.7752(11) -0.1231(6) 0.9701(5) 0.199(13) Uani 1 1 d D . .
F22 F 1.0480(7) -0.1672(4) 0.9047(3) 0.116(3) Uani 1 1 d D . .
F23 F 0.8898(7) -0.2165(4) 0.9083(3) 0.106(3) Uani 1 1 d D . .
F24 F 0.9434(7) -0.1786(4) 1.0017(3) 0.109(3) Uani 1 1 d D . .
F25 F 0.9535(7) -0.0772(4) 0.9550(3) 0.113(3) Uani 1 1 d D . .
F26 F 0.7611(8) -0.1148(5) 1.0230(4) 0.146(3) Uiso 1 1 d D . .
F27 F 0.7387(8) -0.0703(5) 0.9377(4) 0.130(3) Uiso 1 1 d D . .
F28 F 0.7154(9) -0.1738(5) 0.9687(4) 0.153(4) Uiso 1 1 d D . .
C77 C 0.9432(9) -0.2285(5) 0.7169(5) 0.059(3) Uani 1 1 d . . .
C78 C 0.9368(10) -0.2638(6) 0.7691(6) 0.072(3) Uani 1 1 d . . .
H78 H 0.8764 -0.2557 0.7933 0.072 Uiso 1 1 calc R . .
C79 C 1.0194(10) -0.3149(6) 0.7910(6) 0.072(3) Uani 1 1 d . . .
C80 C 1.0158(11) -0.3518(6) 0.8465(6) 0.086(4) Uani 1 1 d . . .
H80 H 0.9575 -0.3447 0.8722 0.086 Uiso 1 1 calc R . .
C81 C 1.0963(14) -0.3975(7) 0.8628(6) 0.100(5) Uani 1 1 d . . .
H81 H 1.0917 -0.4217 0.9000 0.100 Uiso 1 1 calc R . .
C82 C 1.1865(13) -0.4107(7) 0.8273(9) 0.110(5) Uani 1 1 d . . .
H82 H 1.2422 -0.4419 0.8406 0.110 Uiso 1 1 calc R . .
C83 C 1.1907(11) -0.3763(7) 0.7720(8) 0.095(4) Uani 1 1 d . . .
H83 H 1.2483 -0.3853 0.7468 0.095 Uiso 1 1 calc R . .
C84 C 1.1079(10) -0.3273(6) 0.7532(6) 0.075(4) Uani 1 1 d . . .
C85 C 1.1104(11) -0.2903(8) 0.6980(7) 0.099(5) Uani 1 1 d . . .
H85 H 1.1669 -0.2999 0.6725 0.099 Uiso 1 1 calc R . .
C86 C 1.0343(11) -0.2406(6) 0.6787(6) 0.084(4) Uani 1 1 d . . .
H86 H 1.0420 -0.2154 0.6419 0.084 Uiso 1 1 calc R . .
C87 C 0.8552(10) -0.1748(6) 0.7006(5) 0.066(3) Uani 1 1 d . . .
C88 C 0.8530(12) -0.1362(6) 0.6457(5) 0.083(4) Uani 1 1 d . . .
H88 H 0.9073 -0.1446 0.6187 0.083 Uiso 1 1 calc R . .
C89 C 0.7751(12) -0.0863(6) 0.6292(5) 0.076(4) Uani 1 1 d . . .
C90 C 0.7593(12) -0.0535(6) 0.5658(5) 0.121(5) Uani 1 1 d D . .
C91 C 0.8030(13) 0.0136(7) 0.5499(5) 0.178(8) Uani 1 1 d D . .
C92 C 0.7985(14) 0.0524(7) 0.4859(5) 0.182(8) Uani 1 1 d D . .
F29 F 0.8202(11) -0.0838(6) 0.5327(5) 0.194(5) Uiso 1 1 d D . .
F30 F 0.6463(10) -0.0447(5) 0.5521(5) 0.168(4) Uiso 1 1 d D . .
F31 F 0.9183(12) -0.0002(7) 0.5599(6) 0.233(6) Uiso 1 1 d D . .
F32 F 0.7697(12) 0.0485(6) 0.5834(5) 0.207(5) Uiso 1 1 d D . .
F33 F 0.6934(11) 0.0591(7) 0.4716(6) 0.219(3) Uiso 1 1 d D . .
F34 F 0.8401(12) 0.0173(6) 0.4509(6) 0.219(3) Uiso 1 1 d D . .
F35 F 0.8568(12) 0.1037(6) 0.4804(6) 0.219(3) Uiso 1 1 d D . .
C93 C 0.5945(10) 0.1434(6) 0.7108(5) 0.067(3) Uani 1 1 d . . .
C94 C 0.6692(10) 0.1513(6) 0.6658(5) 0.066(3) Uani 1 1 d . . .
H94 H 0.7088 0.1147 0.6595 0.066 Uiso 1 1 calc R . .
C95 C 0.6921(12) 0.2125(6) 0.6268(6) 0.081(4) Uani 1 1 d . . .
C96 C 0.7756(14) 0.2188(8) 0.5816(7) 0.119(6) Uani 1 1 d . . .
H96 H 0.8162 0.1822 0.5759 0.119 Uiso 1 1 calc R . .
C97 C 0.7963(16) 0.2751(9) 0.5479(8) 0.141(7) Uani 1 1 d . . .
H97 H 0.8504 0.2789 0.5177 0.141 Uiso 1 1 calc R . .
C98 C 0.735(2) 0.3304(10) 0.5576(9) 0.142(7) Uani 1 1 d . . .
H98 H 0.7534 0.3704 0.5337 0.142 Uiso 1 1 calc R . .
C99 C 0.6510(15) 0.3293(7) 0.6000(8) 0.108(5) Uani 1 1 d . . .
H99 H 0.6097 0.3663 0.6042 0.108 Uiso 1 1 calc R . .
C100 C 0.6326(13) 0.2675(6) 0.6365(6) 0.085(4) Uani 1 1 d . . .
C101 C 0.5524(12) 0.2573(7) 0.6850(7) 0.090(4) Uani 1 1 d . . .
H101 H 0.5104 0.2928 0.6919 0.090 Uiso 1 1 calc R . .
C102 C 0.5352(12) 0.1988(6) 0.7207(5) 0.081(4) Uani 1 1 d . . .
H102 H 0.4842 0.1950 0.7521 0.081 Uiso 1 1 calc R . .
C103 C 0.5809(9) 0.0783(5) 0.7485(5) 0.058(3) Uani 1 1 d . . .
C104 C 0.5183(10) 0.0684(6) 0.7990(5) 0.074(3) Uani 1 1 d . . .
H104 H 0.4780 0.1036 0.8076 0.074 Uiso 1 1 calc R . .
C105 C 0.5113(9) 0.0082(7) 0.8386(5) 0.067(3) Uani 1 1 d . . .
C106 C 0.4390(11) 0.0019(6) 0.8926(5) 0.121(5) Uani 1 1 d D . .
C107 C 0.3705(12) -0.0575(7) 0.9101(6) 0.178(8) Uani 1 1 d D . .
C108 C 0.2765(12) -0.0624(7) 0.9581(5) 0.182(8) Uani 1 1 d D . .
F36 F 0.3617(9) 0.0518(4) 0.8884(4) 0.158(4) Uani 1 1 d D . .
F37 F 0.5048(8) 0.0059(7) 0.9349(4) 0.183(6) Uani 1 1 d D . .
F38 F 0.3202(7) -0.0686(5) 0.8640(3) 0.122(3) Uani 1 1 d D . .
F39 F 0.4389(9) -0.1104(5) 0.9294(4) 0.152(4) Uani 1 1 d D . .
F40 F 0.1906(10) -0.0230(6) 0.9407(5) 0.175(4) Uiso 1 1 d D . .
F41 F 0.3163(9) -0.0470(5) 1.0017(4) 0.154(4) Uiso 1 1 d D . .
F42 F 0.2369(9) -0.1208(5) 0.9731(4) 0.161(4) Uiso 1 1 d D . .
C109 C 0.6081(12) -0.2233(6) 0.8578(5) 0.088(4) Uani 1 1 d . . .
H109 H 0.6848 -0.2209 0.8653 0.088 Uiso 1 1 calc R . .
C110 C 0.5420(14) -0.2736(7) 0.8908(6) 0.109(5) Uani 1 1 d . . .
H110 H 0.5745 -0.3053 0.9189 0.109 Uiso 1 1 calc R . .
C111 C 0.4247(16) -0.2752(8) 0.8804(7) 0.112(5) Uani 1 1 d . . .
H111 H 0.3784 -0.3075 0.9025 0.112 Uiso 1 1 calc R . .
C112 C 0.3800(12) -0.2306(7) 0.8390(7) 0.087(4) Uani 1 1 d . . .
C113 C 0.4503(10) -0.1821(6) 0.8060(5) 0.067(3) Uani 1 1 d . . .
C114 C 0.4065(10) -0.1347(6) 0.7597(6) 0.070(3) Uani 1 1 d . . .
C115 C 0.2885(13) -0.1369(8) 0.7458(7) 0.093(4) Uani 1 1 d . . .
C116 C 0.2505(13) -0.0912(9) 0.6974(8) 0.104(5) Uani 1 1 d . . .
H116 H 0.1759 -0.0917 0.6861 0.104 Uiso 1 1 calc R . .
C117 C 0.3237(14) -0.0484(9) 0.6695(7) 0.102(5) Uani 1 1 d . . .
H117 H 0.2988 -0.0182 0.6382 0.102 Uiso 1 1 calc R . .
C118 C 0.4381(12) -0.0451(7) 0.6838(5) 0.084(4) Uani 1 1 d . . .
H118 H 0.4857 -0.0126 0.6629 0.084 Uiso 1 1 calc R . .
C119 C 0.2583(14) -0.2284(9) 0.8234(8) 0.121(6) Uani 1 1 d . . .
H119 H 0.2071 -0.2585 0.8449 0.121 Uiso 1 1 calc R . .
C120 C 0.2206(15) -0.1836(10) 0.7788(9) 0.121(6) Uani 1 1 d . . .
H120 H 0.1443 -0.1847 0.7703 0.121 Uiso 1 1 calc R . .

loop_
_atom_site_aniso_label
_atom_site_aniso_U_11
_atom_site_aniso_U_22
_atom_site_aniso_U_33
_atom_site_aniso_U_23
_atom_site_aniso_U_13
_atom_site_aniso_U_12
Sm1 0.0504(4) 0.0546(4) 0.0559(4) -0.0090(3) -0.0022(3) -0.0035(3)
O1 0.063(5) 0.063(5) 0.075(5) -0.016(4) -0.005(4) -0.006(4)
O2 0.080(6) 0.082(6) 0.071(5) -0.019(4) -0.017(4) -0.018(5)
O3 0.054(5) 0.068(5) 0.060(5) -0.008(4) -0.002(4) 0.002(4)
O4 0.058(5) 0.087(6) 0.068(5) 0.002(4) -0.004(4) 0.004(4)
O5 0.068(5) 0.074(5) 0.068(5) -0.007(4) -0.020(4) -0.014(4)
O6 0.071(5) 0.075(6) 0.064(5) -0.014(4) 0.005(4) -0.008(4)
N1 0.056(6) 0.078(7) 0.069(6) -0.023(5) 0.011(5) 0.004(5)
N2 0.053(6) 0.063(6) 0.069(6) -0.006(5) -0.002(5) -0.003(5)
C1 0.057(7) 0.052(8) 0.089(10) -0.018(7) 0.009(7) -0.003(6)
C2 0.068(8) 0.068(9) 0.091(10) -0.020(8) -0.005(8) -0.010(6)
C3 0.060(8) 0.076(10) 0.100(11) -0.012(9) 0.009(8) -0.007(7)
C4 0.115(13) 0.128(15) 0.104(13) 0.021(11) -0.036(10) -0.038(10)
C5 0.147(16) 0.118(16) 0.121(15) 0.014(13) -0.014(12) -0.031(13)
C6 0.147(17) 0.098(15) 0.150(19) 0.029(14) -0.001(15) -0.019(12)
C7 0.137(15) 0.062(10) 0.152(16) -0.005(11) 0.034(14) -0.017(9)
C8 0.078(10) 0.072(11) 0.110(12) -0.023(9) 0.019(9) 0.000(8)
C9 0.125(13) 0.061(10) 0.127(14) -0.046(10) 0.016(11) -0.004(8)
C10 0.114(11) 0.081(10) 0.070(9) -0.025(8) 0.033(8) -0.017(8)
C11 0.049(7) 0.069(9) 0.078(9) -0.023(7) 0.008(6) -0.002(6)
C12 0.067(8) 0.066(9) 0.106(11) -0.036(8) 0.000(8) -0.016(6)
C13 0.072(8) 0.061(9) 0.073(9) -0.022(7) -0.006(7) -0.001(7)
C14 0.111(10) 0.151(12) 0.109(10) -0.026(8) -0.012(8) 0.010(9)
C15 0.097(12) 0.183(19) 0.073(11) -0.056(11) -0.027(9) 0.018(12)
C16 0.111(10) 0.151(12) 0.109(10) -0.026(8) -0.012(8) 0.010(9)
F1 0.273(15) 0.118(8) 0.210(11) -0.029(7) -0.152(11) -0.046(9)
F2 0.103(7) 0.310(14) 0.096(6) -0.093(8) -0.025(5) 0.065(8)
F3 0.218(12) 0.133(9) 0.163(10) -0.004(7) -0.044(9) -0.028(8)
F4 0.123(7) 0.210(10) 0.107(7) -0.061(6) 0.009(6) 0.065(7)
C17 0.047(7) 0.073(8) 0.057(7) -0.006(6) 0.002(6) -0.004(6)
C18 0.060(7) 0.075(8) 0.064(8) -0.009(6) -0.001(6) 0.019(6)
C19 0.065(8) 0.095(10) 0.059(8) 0.001(7) -0.002(7) -0.002(7)
C20 0.086(10) 0.124(13) 0.091(11) 0.016(9) 0.000(8) 0.005(9)
C21 0.175(18) 0.130(15) 0.081(11) 0.028(10) 0.002(12) 0.046(13)
C22 0.084(11) 0.125(14) 0.115(13) 0.010(11) -0.007(10) 0.041(10)
C23 0.058(8) 0.101(11) 0.121(13) 0.002(9) -0.013(9) 0.008(8)
C24 0.059(8) 0.085(9) 0.059(8) -0.004(7) -0.007(6) 0.004(7)
C25 0.046(7) 0.102(11) 0.094(10) -0.012(8) 0.012(7) 0.003(7)
C26 0.049(7) 0.093(10) 0.080(9) -0.007(7) 0.002(7) 0.002(7)
C27 0.043(6) 0.061(7) 0.062(7) -0.012(6) 0.000(6) -0.005(5)
C28 0.055(7) 0.080(9) 0.067(8) -0.005(7) -0.005(6) -0.010(6)
C29 0.071(9) 0.065(8) 0.069(8) -0.017(6) 0.001(7) -0.016(7)
C30 0.064(8) 0.069(9) 0.088(10) 0.006(7) 0.004(7) 0.007(7)
C31 0.26(2) 0.145(12) 0.070(8) -0.041(8) -0.040(10) -0.051(13)
C32 0.26(2) 0.145(12) 0.070(8) -0.041(8) -0.040(10) -0.051(13)
F8 0.168(8) 0.062(5) 0.109(6) 0.006(4) 0.030(6) 0.002(5)
F9 0.094(6) 0.158(8) 0.102(6) 0.023(5) 0.006(5) -0.037(5)
F10 0.224(11) 0.117(8) 0.127(8) -0.005(6) 0.045(8) 0.039(8)
F11 0.197(9) 0.126(7) 0.077(5) 0.022(5) 0.025(6) -0.028(7)
C33 0.054(7) 0.069(8) 0.056(7) -0.017(6) -0.006(6) -0.016(6)
C34 0.059(7) 0.061(8) 0.067(8) -0.011(6) -0.008(6) -0.009(6)
C35 0.060(7) 0.056(7) 0.080(9) -0.018(6) -0.002(7) -0.001(6)
C36 0.082(9) 0.084(9) 0.062(8) 0.000(7) -0.019(7) -0.009(7)
C37 0.100(11) 0.087(11) 0.095(11) 0.001(8) 0.009(9) -0.023(9)
C38 0.071(10) 0.074(10) 0.118(13) -0.011(9) 0.012(9) -0.016(7)
C39 0.065(9) 0.074(9) 0.117(12) -0.008(8) -0.013(8) -0.012(7)
C40 0.051(7) 0.062(8) 0.079(9) -0.019(6) -0.016(6) -0.007(6)
C41 0.068(8) 0.086(9) 0.076(9) -0.028(7) -0.009(7) -0.027(7)
C42 0.063(8) 0.097(9) 0.041(6) -0.027(6) -0.010(6) -0.008(7)
C43 0.057(8) 0.080(9) 0.065(8) -0.020(7) -0.004(6) -0.011(6)
C44 0.169(16) 0.159(15) 0.041(8) 0.023(8) -0.024(9) -0.101(13)
C45 0.112(12) 0.144(14) 0.045(8) 0.010(8) -0.014(8) -0.046(11)
C49 0.068(8) 0.055(7) 0.072(8) -0.011(6) 0.019(7) -0.012(6)
C50 0.077(10) 0.089(10) 0.064(8) -0.004(7) 0.008(7) -0.023(8)
C51 0.065(9) 0.101(11) 0.114(12) -0.050(9) 0.024(9) -0.021(8)
C52 0.066(8) 0.075(9) 0.092(10) -0.045(7) 0.008(8) -0.002(7)
C53 0.056(7) 0.058(7) 0.065(8) -0.025(6) -0.002(6) 0.013(6)
C54 0.057(7) 0.054(7) 0.069(8) -0.010(6) -0.003(6) 0.009(6)
C55 0.075(9) 0.080(10) 0.095(10) -0.028(8) -0.002(8) 0.013(8)
C56 0.102(12) 0.084(11) 0.107(12) 0.027(9) 0.014(10) 0.026(9)
C57 0.085(10) 0.081(10) 0.088(10) 0.007(8) -0.003(8) 0.007(8)
C58 0.085(9) 0.056(8) 0.073(8) 0.001(6) 0.003(7) 0.002(7)
C59 0.061(9) 0.120(13) 0.097(11) -0.031(9) -0.010(8) 0.027(9)
C60 0.073(10) 0.100(11) 0.103(11) -0.005(9) -0.007(8) 0.029(8)
Sm2 0.0527(4) 0.0577(4) 0.0521(4) -0.0106(3) -0.0024(3) 0.0036(3)
O7 0.053(5) 0.066(5) 0.059(5) 0.002(4) -0.011(4) -0.008(4)
O8 0.057(5) 0.087(6) 0.062(5) 0.002(4) 0.001(4) -0.008(4)
O9 0.062(5) 0.069(5) 0.067(5) -0.015(4) 0.007(4) 0.010(4)
O10 0.069(5) 0.092(6) 0.071(5) -0.021(5) -0.010(4) 0.015(5)
O11 0.071(5) 0.076(6) 0.068(5) -0.013(4) -0.004(4) 0.010(4)
O12 0.088(6) 0.077(6) 0.068(5) -0.022(4) 0.015(5) 0.001(5)
N3 0.067(7) 0.071(7) 0.062(6) -0.010(5) 0.005(5) -0.012(5)
N4 0.065(7) 0.075(7) 0.083(7) -0.038(6) -0.008(6) 0.015(6)
C61 0.055(7) 0.072(8) 0.058(7) -0.012(6) -0.005(6) -0.010(6)
C62 0.060(7) 0.072(8) 0.048(7) -0.018(6) -0.011(6) -0.011(6)
C63 0.083(9) 0.056(8) 0.071(9) -0.008(6) 0.000(7) 0.004(7)
C64 0.123(12) 0.092(11) 0.069(9) 0.001(8) 0.004(9) -0.017(9)
C65 0.173(18) 0.101(13) 0.084(11) 0.008(9) 0.021(12) -0.041(12)
C66 0.141(17) 0.104(13) 0.106(14) -0.011(11) 0.046(13) -0.034(12)
C67 0.059(9) 0.118(13) 0.133(14) -0.040(11) 0.014(10) -0.016(8)
C68 0.061(8) 0.067(9) 0.094(10) -0.026(7) 0.006(8) -0.009(7)
C69 0.053(8) 0.111(12) 0.112(12) -0.027(10) -0.022(8) -0.012(8)
C70 0.061(8) 0.094(10) 0.059(8) -0.017(7) -0.018(6) 0.005(7)
C71 0.059(7) 0.067(8) 0.052(7) -0.021(6) -0.006(6) 0.003(6)
C72 0.064(8) 0.087(9) 0.049(7) -0.002(6) -0.008(6) 0.011(7)
C73 0.096(10) 0.064(8) 0.041(7) -0.010(5) 0.007(7) 0.001(7)
C74 0.074(9) 0.067(9) 0.065(8) 0.002(7) -0.006(7) 0.001(7)
C75 0.083(9) 0.093(11) 0.046(8) -0.005(7) -0.002(7) 0.016(8)
C76 0.47(4) 0.082(13) 0.051(10) -0.043(9) 0.072(16) -0.049(19)
F22 0.090(6) 0.151(8) 0.084(5) 0.015(5) -0.009(4) 0.041(5)
F23 0.166(8) 0.077(5) 0.073(5) -0.008(4) -0.028(5) 0.016(5)
F24 0.145(7) 0.107(6) 0.066(5) 0.002(4) -0.021(5) 0.013(5)
F25 0.148(8) 0.102(6) 0.088(6) -0.013(5) -0.022(5) -0.041(6)
C77 0.059(7) 0.065(8) 0.056(7) -0.020(6) 0.001(6) -0.013(6)
C78 0.062(8) 0.065(8) 0.094(10) -0.031(7) 0.011(7) 0.008(6)
C79 0.054(8) 0.073(9) 0.092(10) -0.024(7) 0.000(7) -0.003(6)
C80 0.069(9) 0.089(10) 0.099(11) -0.018(8) -0.013(8) 0.020(8)
C81 0.115(13) 0.084(11) 0.092(11) -0.004(8) -0.012(10) 0.010(9)
C82 0.069(10) 0.087(11) 0.169(17) -0.023(11) -0.011(11) 0.021(8)
C83 0.058(9) 0.093(11) 0.143(14) -0.050(10) -0.001(9) 0.011(8)
C84 0.058(8) 0.070(9) 0.099(10) -0.023(8) -0.004(8) 0.007(7)
C85 0.061(9) 0.114(13) 0.134(14) -0.060(11) 0.022(9) 0.012(9)
C86 0.080(9) 0.086(10) 0.086(9) -0.026(7) 0.019(8) 0.003(8)
C87 0.066(8) 0.064(8) 0.076(9) -0.032(7) -0.006(7) 0.003(6)
C88 0.107(11) 0.062(8) 0.074(9) -0.013(7) 0.027(8) 0.012(8)
C89 0.091(10) 0.073(9) 0.063(8) -0.017(7) 0.009(7) 0.008(8)
C90 0.132(10) 0.111(9) 0.091(8) 0.012(7) 0.058(8) 0.043(8)
C91 0.187(15) 0.146(13) 0.139(12) 0.062(10) 0.089(11) 0.062(11)
C92 0.247(19) 0.190(16) 0.088(9) 0.029(9) -0.040(11) -0.116(15)
C93 0.058(8) 0.064(9) 0.084(9) -0.025(7) -0.018(7) 0.008(6)
C94 0.057(7) 0.063(8) 0.078(9) -0.014(7) -0.017(7) 0.010(6)
C95 0.086(10) 0.071(10) 0.083(10) -0.008(8) -0.020(8) 0.015(8)
C96 0.126(14) 0.085(12) 0.120(13) 0.021(10) 0.017(11) 0.015(10)
C97 0.149(16) 0.090(13) 0.152(17) 0.025(13) 0.029(13) 0.000(12)
C98 0.18(2) 0.099(16) 0.130(17) 0.015(13) -0.028(15) -0.033(15)
C99 0.129(15) 0.074(12) 0.128(14) -0.027(10) -0.046(12) -0.002(10)
C100 0.110(11) 0.054(9) 0.088(10) -0.006(7) -0.038(9) 0.005(8)
C101 0.091(10) 0.070(10) 0.128(13) -0.059(9) -0.020(10) 0.017(8)
C102 0.105(11) 0.062(9) 0.080(9) -0.023(7) -0.018(8) 0.007(8)
C103 0.052(7) 0.053(8) 0.076(8) -0.030(6) -0.015(6) 0.015(6)
C104 0.061(8) 0.085(10) 0.080(9) -0.033(8) 0.002(7) 0.015(7)
C105 0.043(7) 0.106(11) 0.068(8) -0.051(8) -0.003(6) -0.006(7)
C106 0.132(10) 0.111(9) 0.091(8) 0.012(7) 0.058(8) 0.043(8)
C107 0.187(15) 0.146(13) 0.139(12) 0.062(10) 0.089(11) 0.062(11)
C108 0.247(19) 0.190(16) 0.088(9) 0.029(9) -0.040(11) -0.116(15)
F36 0.183(10) 0.119(7) 0.159(9) -0.032(6) 0.085(8) 0.031(7)
F37 0.131(8) 0.371(17) 0.073(6) -0.098(8) 0.024(6) -0.117(10)
F38 0.122(7) 0.166(9) 0.090(6) -0.043(6) -0.013(5) -0.043(6)
F39 0.175(9) 0.127(8) 0.128(8) 0.009(6) 0.041(7) 0.016(7)
C109 0.079(9) 0.088(10) 0.086(10) 0.005(8) -0.003(8) -0.013(8)
C110 0.109(13) 0.100(12) 0.102(12) 0.013(9) -0.006(10) -0.015(10)
C111 0.124(15) 0.112(14) 0.095(12) -0.011(10) 0.000(11) -0.046(11)
C112 0.066(9) 0.098(11) 0.103(12) -0.036(9) 0.007(9) -0.012(8)
C113 0.058(8) 0.084(9) 0.065(8) -0.030(7) 0.009(7) -0.016(7)
C114 0.052(8) 0.073(9) 0.097(10) -0.046(8) 0.010(7) -0.006(7)
C115 0.076(11) 0.100(12) 0.115(13) -0.050(10) -0.007(10) -0.010(9)
C116 0.069(11) 0.152(17) 0.117(14) -0.079(12) -0.043(10) 0.020(11)
C117 0.087(12) 0.131(15) 0.094(12) -0.037(10) -0.039(10) 0.028(10)
C118 0.081(10) 0.090(10) 0.087(10) -0.028(8) -0.028(8) 0.015(8)
C119 0.085(13) 0.135(16) 0.157(17) -0.071(13) 0.049(12) -0.053(11)
C120 0.085(12) 0.125(17) 0.17(2) -0.072(14) -0.017(13) -0.002(12)

loop_
_atom_type_symbol
_atom_type_description
_atom_type_scat_dispersion_real
_atom_type_scat_dispersion_imag
_atom_type_scat_source
C C 0.0033 0.0016 'International Tables Vol C Tables 4.2.6.8 and 6.1.1.4'
H H 0.0000 0.0000 'International Tables Vol C Tables 4.2.6.8 and 6.1.1.4'
N N 0.0061 0.0033 'International Tables Vol C Tables 4.2.6.8 and 6.1.1.4'
O O 0.0106 0.0060 'International Tables Vol C Tables 4.2.6.8 and 6.1.1.4'
F F 0.0171 0.0103 'International Tables Vol C Tables 4.2.6.8 and 6.1.1.4'
Sm Sm -0.1638 3.4418 'International Tables Vol C Tables 4.2.6.8 and 6.1.1.4'

loop_
_geom_angle_atom_site_label_1
_geom_angle_atom_site_label_2
_geom_angle_atom_site_label_3
_geom_angle
_geom_angle_site_symmetry_1
_geom_angle_site_symmetry_3
_geom_angle_publ_flag
O1 Sm1 O4 119.7(3) . . ?
O1 Sm1 O6 82.2(3) . . ?
O4 Sm1 O6 135.6(3) . . ?
O1 Sm1 O3 76.8(2) . . ?
O4 Sm1 O3 71.4(2) . . ?
O6 Sm1 O3 78.1(3) . . ?
O1 Sm1 O5 150.3(3) . . ?
O4 Sm1 O5 74.9(3) . . ?
O6 Sm1 O5 71.0(3) . . ?
O3 Sm1 O5 85.1(3) . . ?
O1 Sm1 O2 70.9(3) . . ?
O4 Sm1 O2 76.8(3) . . ?
O6 Sm1 O2 146.5(3) . . ?
O3 Sm1 O2 113.4(3) . . ?
O5 Sm1 O2 138.6(3) . . ?
O1 Sm1 N2 131.5(3) . . ?
O4 Sm1 N2 81.3(3) . . ?
O6 Sm1 N2 114.1(3) . . ?
O3 Sm1 N2 148.9(3) . . ?
O5 Sm1 N2 73.4(3) . . ?
O2 Sm1 N2 73.1(3) . . ?
O1 Sm1 N1 78.1(3) . . ?
O4 Sm1 N1 141.0(3) . . ?
O6 Sm1 N1 77.3(3) . . ?
O3 Sm1 N1 146.8(3) . . ?
O5 Sm1 N1 107.3(3) . . ?
O2 Sm1 N1 77.8(3) . . ?
N2 Sm1 N1 63.3(3) . . ?
C11 O1 Sm1 139.6(8) . . ?
C13 O2 Sm1 135.9(8) . . ?
C27 O3 Sm1 138.4(6) . . ?
C29 O4 Sm1 134.9(7) . . ?
C43 O5 Sm1 133.1(7) . . ?
C45 O6 Sm1 129.7(8) . . ?
C49 N1 C53 119.2(10) . . ?
C49 N1 Sm1 122.2(8) . . ?
C53 N1 Sm1 118.2(7) . . ?
C58 N2 C54 120.1(10) . . ?
C58 N2 Sm1 121.3(7) . . ?
C54 N2 Sm1 118.1(7) . . ?
C2 C1 C10 118.5(11) . . ?
C2 C1 C11 118.4(12) . . ?
C10 C1 C11 123.0(13) . . ?
C1 C2 C3 122.7(13) . . ?
C8 C3 C2 118.0(14) . . ?
C8 C3 C4 119.5(14) . . ?
C2 C3 C4 122.3(15) . . ?
C5 C4 C3 120.9(17) . . ?
C4 C5 C6 119.5(19) . . ?
C5 C6 C7 122.1(18) . . ?
C6 C7 C8 120.0(17) . . ?
C9 C8 C3 120.3(13) . . ?
C9 C8 C7 121.7(16) . . ?
C3 C8 C7 117.9(16) . . ?
C8 C9 C10 119.5(14) . . ?
C9 C10 C1 120.9(13) . . ?
O1 C11 C12 123.0(11) . . ?
O1 C11 C1 117.1(12) . . ?
C12 C11 C1 119.9(12) . . ?
C13 C12 C11 121.8(12) . . ?
O2 C13 C12 128.5(12) . . ?
O2 C13 C14 114.2(11) . . ?
C12 C13 C14 117.3(12) . . ?
F2 C14 F1 106.9(13) . . ?
F2 C14 C15 106.7(11) . . ?
F1 C14 C15 109.3(12) . . ?
F2 C14 C13 107.9(11) . . ?
F1 C14 C13 111.6(12) . . ?
C15 C14 C13 114.1(11) . . ?
F4 C15 F3 108.0(11) . . ?
F4 C15 C14 109.0(11) . . ?
F3 C15 C14 108.7(11) . . ?
F4 C15 C16 107.8(10) . . ?
F3 C15 C16 103.2(10) . . ?
C14 C15 C16 119.5(11) . . ?
F7 C16 F5 109.1(12) . . ?
F7 C16 F6 108.4(12) . . ?
F5 C16 F6 109.7(12) . . ?
F7 C16 C15 110.4(11) . . ?
F5 C16 C15 108.0(11) . . ?
F6 C16 C15 111.2(11) . . ?
C18 C17 C26 120.4(11) . . ?
C18 C17 C27 118.5(10) . . ?
C26 C17 C27 121.1(10) . . ?
C17 C18 C19 121.3(11) . . ?
C20 C19 C18 123.9(12) . . ?
C20 C19 C24 117.7(12) . . ?
C18 C19 C24 118.4(10) . . ?
C19 C20 C21 121.6(14) . . ?
C22 C21 C20 118.6(14) . . ?
C23 C22 C21 121.9(14) . . ?
C22 C23 C24 121.6(13) . . ?
C25 C24 C23 124.0(12) . . ?
C25 C24 C19 117.4(11) . . ?
C23 C24 C19 118.6(11) . . ?
C26 C25 C24 123.7(11) . . ?
C25 C26 C17 118.7(11) . . ?
O3 C27 C28 122.3(10) . . ?
O3 C27 C17 115.7(9) . . ?
C28 C27 C17 122.0(10) . . ?
C29 C28 C27 124.1(11) . . ?
O4 C29 C28 127.6(11) . . ?
O4 C29 C30 113.4(11) . . ?
C28 C29 C30 119.1(11) . . ?
F8 C30 F9 103.8(10) . . ?
F8 C30 C31 110.4(10) . . ?
F9 C30 C31 103.3(9) . . ?
F8 C30 C29 108.9(9) . . ?
F9 C30 C29 110.6(9) . . ?
C31 C30 C29 118.7(10) . . ?
F11 C31 F10 108.9(11) . . ?
F11 C31 C30 111.4(10) . . ?
F10 C31 C30 110.4(10) . . ?
F11 C31 C32 108.5(10) . . ?
F10 C31 C32 100.9(10) . . ?
C30 C31 C32 116.1(11) . . ?
F14 C32 F13 113.5(13) . . ?
F14 C32 F12 119.2(14) . . ?
F13 C32 F12 105.6(12) . . ?
F14 C32 C31 105.3(12) . . ?
F13 C32 C31 106.3(12) . . ?
F12 C32 C31 106.1(11) . . ?
C34 C33 C42 118.8(10) . . ?
C34 C33 C43 118.6(10) . . ?
C42 C33 C43 122.6(10) . . ?
C33 C34 C35 122.4(11) . . ?
C36 C35 C40 119.2(11) . . ?
C36 C35 C34 123.0(12) . . ?
C40 C35 C34 117.8(11) . . ?
C35 C36 C37 119.9(13) . . ?
C38 C37 C36 120.3(13) . . ?
C39 C38 C37 119.8(13) . . ?
C38 C39 C40 122.8(14) . . ?
C39 C40 C41 124.6(12) . . ?
C39 C40 C35 117.6(11) . . ?
C41 C40 C35 117.8(11) . . ?
C42 C41 C40 124.3(12) . . ?
C41 C42 C33 118.8(10) . . ?
O5 C43 C44 122.6(12) . . ?
O5 C43 C33 116.2(10) . . ?
C44 C43 C33 121.0(12) . . ?
C43 C44 C45 124.9(13) . . ?
O6 C45 C44 127.0(11) . . ?
O6 C45 C46 115.1(13) . . ?
C44 C45 C46 115.3(14) . . ?
F16 C46 F15 99.2(12) . . ?
F16 C46 C47 105.2(13) . . ?
F15 C46 C47 108.4(14) . . ?
F16 C46 C45 119.4(15) . . ?
F15 C46 C45 121.9(15) . . ?
C47 C46 C45 101.5(12) . . ?
F17 C47 F18 106.5(13) . . ?
F17 C47 C46 112.0(14) . . ?
F18 C47 C46 111.4(14) . . ?
F17 C47 C48 100.9(12) . . ?
F18 C47 C48 109.1(13) . . ?
C46 C47 C48 116.1(13) . . ?
F21 C48 F20 99.3(13) . . ?
F21 C48 F19 109.3(14) . . ?
F20 C48 F19 112.8(15) . . ?
F21 C48 C47 113.3(14) . . ?
F20 C48 C47 106.9(13) . . ?
F19 C48 C47 114.3(13) . . ?
N1 C49 C50 122.7(11) . . ?
C49 C50 C51 120.1(12) . . ?
C52 C51 C50 120.2(12) . . ?
C51 C52 C59 125.4(13) . . ?
C51 C52 C53 116.6(12) . . ?
C59 C52 C53 117.9(12) . . ?
N1 C53 C54 118.8(10) . . ?
N1 C53 C52 121.0(11) . . ?
C54 C53 C52 120.2(11) . . ?
N2 C54 C55 119.6(10) . . ?
N2 C54 C53 120.3(10) . . ?
C55 C54 C53 120.1(11) . . ?
C56 C55 C54 118.7(12) . . ?
C56 C55 C60 121.7(13) . . ?
C54 C55 C60 119.5(12) . . ?
C57 C56 C55 120.4(13) . . ?
C56 C57 C58 117.7(12) . . ?
N2 C58 C57 123.3(12) . . ?
C60 C59 C52 121.3(12) . . ?
C59 C60 C55 121.0(12) . . ?
O8 Sm2 O9 77.0(3) . . ?
O8 Sm2 O11 120.3(3) . . ?
O9 Sm2 O11 146.4(3) . . ?
O8 Sm2 O10 137.9(3) . . ?
O9 Sm2 O10 70.1(3) . . ?
O11 Sm2 O10 79.7(3) . . ?
O8 Sm2 O12 78.9(3) . . ?
O9 Sm2 O12 144.1(3) . . ?
O11 Sm2 O12 69.4(3) . . ?
O10 Sm2 O12 141.8(3) . . ?
O8 Sm2 O7 72.2(2) . . ?
O9 Sm2 O7 82.9(3) . . ?
O11 Sm2 O7 76.7(3) . . ?
O10 Sm2 O7 78.3(3) . . ?
O12 Sm2 O7 114.3(3) . . ?
O8 Sm2 N4 140.3(3) . . ?
O9 Sm2 N4 103.4(3) . . ?
O11 Sm2 N4 81.6(3) . . ?
O10 Sm2 N4 74.3(3) . . ?
O12 Sm2 N4 79.3(3) . . ?
O7 Sm2 N4 147.5(3) . . ?
O8 Sm2 N3 79.5(3) . . ?
O9 Sm2 N3 76.1(3) . . ?
O11 Sm2 N3 132.3(3) . . ?
O10 Sm2 N3 115.7(3) . . ?
O12 Sm2 N3 73.6(3) . . ?
O7 Sm2 N3 147.9(3) . . ?
N4 Sm2 N3 62.6(3) . . ?
C71 O7 Sm2 138.4(6) . . ?
C73 O8 Sm2 133.4(6) . . ?
C87 O9 Sm2 135.3(7) . . ?
C89 O10 Sm2 132.9(8) . . ?
C103 O11 Sm2 141.5(7) . . ?
C105 O12 Sm2 136.6(8) . . ?
C109 N3 C113 117.3(10) . . ?
C109 N3 Sm2 121.6(8) . . ?
C113 N3 Sm2 120.6(8) . . ?
C114 N4 C118 119.1(11) . . ?
C114 N4 Sm2 120.4(8) . . ?
C118 N4 Sm2 119.9(9) . . ?
C62 C61 C70 119.0(10) . . ?
C62 C61 C71 120.1(11) . . ?
C70 C61 C71 120.7(10) . . ?
C61 C62 C63 122.0(11) . . ?
C62 C63 C64 121.7(13) . . ?
C62 C63 C68 119.6(11) . . ?
C64 C63 C68 118.6(12) . . ?
C65 C64 C63 121.4(15) . . ?
C64 C65 C66 119.3(15) . . ?
C67 C66 C65 119.7(15) . . ?
C66 C67 C68 123.5(16) . . ?
C69 C68 C67 125.2(14) . . ?
C69 C68 C63 117.4(11) . . ?
C67 C68 C63 117.4(13) . . ?
C68 C69 C70 123.4(13) . . ?
C69 C70 C61 118.5(11) . . ?
O7 C71 C72 122.8(10) . . ?
O7 C71 C61 116.9(9) . . ?
C72 C71 C61 120.3(11) . . ?
C73 C72 C71 121.3(11) . . ?
O8 C73 C72 129.9(10) . . ?
O8 C73 C74 113.6(10) . . ?
C72 C73 C74 116.4(12) . . ?
F22 C74 F23 104.4(9) . . ?
F22 C74 C75 104.7(9) . . ?
F23 C74 C75 108.9(9) . . ?
F22 C74 C73 112.8(9) . . ?
F23 C74 C73 107.9(9) . . ?
C75 C74 C73 117.3(9) . . ?
F25 C75 F24 106.9(9) . . ?
F25 C75 C74 111.4(9) . . ?
F24 C75 C74 109.9(9) . . ?
F25 C75 C76 104.4(9) . . ?
F24 C75 C76 105.9(9) . . ?
C74 C75 C76 117.7(9) . . ?
F28 C76 F27 113.2(12) . . ?
F28 C76 F26 106.4(10) . . ?
F27 C76 F26 106.0(10) . . ?
F28 C76 C75 111.0(10) . . ?
F27 C76 C75 110.3(10) . . ?
F26 C76 C75 109.6(10) . . ?
C78 C77 C86 119.4(11) . . ?
C78 C77 C87 117.8(10) . . ?
C86 C77 C87 122.8(11) . . ?
C77 C78 C79 123.3(11) . . ?
C80 C79 C84 118.6(12) . . ?
C80 C79 C78 124.2(12) . . ?
C84 C79 C78 117.1(12) . . ?
C79 C80 C81 119.8(13) . . ?
C82 C81 C80 123.7(14) . . ?
C83 C82 C81 117.8(14) . . ?
C82 C83 C84 120.3(14) . . ?
C83 C84 C79 119.7(13) . . ?
C83 C84 C85 122.2(13) . . ?
C79 C84 C85 118.1(12) . . ?
C86 C85 C84 123.8(12) . . ?
C85 C86 C77 118.1(12) . . ?
O9 C87 C88 122.1(11) . . ?
O9 C87 C77 116.1(10) . . ?
C88 C87 C77 121.8(11) . . ?
C87 C88 C89 123.7(11) . . ?
O10 C89 C88 126.6(11) . . ?
O10 C89 C90 111.2(11) . . ?
C88 C89 C90 122.0(11) . . ?
F29 C90 F30 112.8(13) . . ?
F29 C90 C91 103.9(11) . . ?
F30 C90 C91 102.4(11) . . ?
F29 C90 C89 111.1(12) . . ?
F30 C90 C89 113.7(10) . . ?
C91 C90 C89 112.3(11) . . ?
F32 C91 F31 105.4(14) . . ?
F32 C91 C90 114.2(11) . . ?
F31 C91 C90 98.7(11) . . ?
F32 C91 C92 111.5(12) . . ?
F31 C91 C92 106.6(11) . . ?
C90 C91 C92 118.4(11) . . ?
F35 C92 F33 117.8(15) . . ?
F35 C92 F34 110.7(14) . . ?
F33 C92 F34 99.9(12) . . ?
F35 C92 C91 107.1(11) . . ?
F33 C92 C91 109.7(12) . . ?
F34 C92 C91 111.6(13) . . ?
C94 C93 C102 117.9(12) . . ?
C94 C93 C103 119.1(11) . . ?
C102 C93 C103 122.9(12) . . ?
C93 C94 C95 124.4(12) . . ?
C100 C95 C96 120.1(13) . . ?
C100 C95 C94 117.7(13) . . ?
C96 C95 C94 122.1(13) . . ?
C97 C96 C95 120.7(16) . . ?
C96 C97 C98 119.1(18) . . ?
C99 C98 C97 124.8(17) . . ?
C98 C99 C100 114.4(16) . . ?
C95 C100 C99 120.8(15) . . ?
C95 C100 C101 116.6(12) . . ?
C99 C100 C101 122.6(15) . . ?
C102 C101 C100 123.3(12) . . ?
C101 C102 C93 120.1(13) . . ?
O11 C103 C104 122.8(11) . . ?
O11 C103 C93 115.1(11) . . ?
C104 C103 C93 122.0(11) . . ?
C103 C104 C105 124.0(11) . . ?
O12 C105 C104 125.0(11) . . ?
O12 C105 C106 114.8(12) . . ?
C104 C105 C106 120.2(12) . . ?
F37 C106 F36 105.7(12) . . ?
F37 C106 C107 108.8(11) . . ?
F36 C106 C107 105.2(10) . . ?
F37 C106 C105 110.1(10) . . ?
F36 C106 C105 110.9(10) . . ?
C107 C106 C105 115.6(11) . . ?
F39 C107 F38 106.3(12) . . ?
F39 C107 C106 110.8(11) . . ?
F38 C107 C106 109.0(10) . . ?
F39 C107 C108 102.9(10) . . ?
F38 C107 C108 107.7(11) . . ?
C106 C107 C108 119.2(11) . . ?
F42 C108 F41 109.1(11) . . ?
F42 C108 F40 107.6(12) . . ?
F41 C108 F40 108.7(13) . . ?
F42 C108 C107 110.4(11) . . ?
F41 C108 C107 110.9(12) . . ?
F40 C108 C107 110.0(11) . . ?
N3 C109 C110 122.1(13) . . ?
C111 C110 C109 118.3(14) . . ?
C112 C111 C110 120.2(14) . . ?
C111 C112 C113 119.4(14) . . ?
C111 C112 C119 124.8(16) . . ?
C113 C112 C119 115.8(15) . . ?
N3 C113 C112 122.5(12) . . ?
N3 C113 C114 116.4(10) . . ?
C112 C113 C114 121.1(12) . . ?
N4 C114 C115 121.2(14) . . ?
N4 C114 C113 118.6(11) . . ?
C115 C114 C113 120.2(13) . . ?
C120 C115 C116 123.7(17) . . ?
C120 C115 C114 118.1(16) . . ?
C116 C115 C114 118.2(15) . . ?
C117 C116 C115 117.7(15) . . ?
C116 C117 C118 124.3(15) . . ?
N4 C118 C117 119.4(14) . . ?
C120 C119 C112 121.3(16) . . ?
C115 C120 C119 123.5(18) . . ?

loop_
_geom_bond_atom_site_label_1
_geom_bond_atom_site_label_2
_geom_bond_distance
_geom_bond_site_symmetry_2
_geom_bond_publ_flag
Sm1 O1 2.349(8) . ?
Sm1 O4 2.366(7) . ?
Sm1 O6 2.378(8) . ?
Sm1 O3 2.382(7) . ?
Sm1 O5 2.391(8) . ?
Sm1 O2 2.406(8) . ?
Sm1 N2 2.619(9) . ?
Sm1 N1 2.617(8) . ?
O1 C11 1.278(13) . ?
O2 C13 1.232(13) . ?
O3 C27 1.262(11) . ?
O4 C29 1.246(13) . ?
O5 C43 1.251(13) . ?
O6 C45 1.248(15) . ?
N1 C49 1.319(12) . ?
N1 C53 1.361(12) . ?
N2 C58 1.303(12) . ?
N2 C54 1.340(12) . ?
C1 C2 1.349(16) . ?
C1 C10 1.404(16) . ?
C1 C11 1.485(15) . ?
C2 C3 1.402(16) . ?
C3 C8 1.396(18) . ?
C3 C4 1.425(19) . ?
C4 C5 1.390(19) . ?
C5 C6 1.36(2) . ?
C6 C7 1.38(2) . ?
C7 C8 1.452(19) . ?
C8 C9 1.391(19) . ?
C9 C10 1.383(17) . ?
C11 C12 1.447(16) . ?
C12 C13 1.379(15) . ?
C13 C14 1.543(18) . ?
C14 F2 1.354(12) . ?
C14 F1 1.336(13) . ?
C14 C15 1.478(13) . ?
C15 F4 1.351(11) . ?
C15 F3 1.405(12) . ?
C15 C16 1.553(11) . ?
C16 F7 1.302(10) . ?
C16 F5 1.310(11) . ?
C16 F6 1.301(10) . ?
C17 C18 1.339(13) . ?
C17 C26 1.398(14) . ?
C17 C27 1.493(14) . ?
C18 C19 1.427(14) . ?
C19 C20 1.378(15) . ?
C19 C24 1.445(15) . ?
C20 C21 1.397(18) . ?
C21 C22 1.397(19) . ?
C22 C23 1.309(17) . ?
C23 C24 1.406(15) . ?
C24 C25 1.349(14) . ?
C25 C26 1.392(15) . ?
C27 C28 1.404(13) . ?
C28 C29 1.380(15) . ?
C29 C30 1.543(15) . ?
C30 F8 1.317(10) . ?
C30 F9 1.359(10) . ?
C30 C31 1.465(13) . ?
C31 F11 1.343(12) . ?
C31 F10 1.416(13) . ?
C31 C32 1.557(12) . ?
C32 F14 1.300(11) . ?
C32 F13 1.337(10) . ?
C32 F12 1.332(12) . ?
C33 C34 1.350(13) . ?
C33 C42 1.420(14) . ?
C33 C43 1.517(14) . ?
C34 C35 1.416(14) . ?
C35 C36 1.409(14) . ?
C35 C40 1.427(15) . ?
C36 C37 1.385(16) . ?
C37 C38 1.393(18) . ?
C38 C39 1.343(17) . ?
C39 C40 1.399(15) . ?
C40 C41 1.358(15) . ?
C41 C42 1.353(14) . ?
C43 C44 1.375(15) . ?
C44 C45 1.389(18) . ?
C45 C46 1.574(15) . ?
C46 F16 1.359(14) . ?
C46 F15 1.352(14) . ?
C46 C47 1.442(15) . ?
C47 F17 1.351(14) . ?
C47 F18 1.330(13) . ?
C47 C48 1.569(12) . ?
C48 F21 1.284(11) . ?
C48 F20 1.291(12) . ?
C48 F19 1.326(13) . ?
C49 C50 1.358(15) . ?
C50 C51 1.364(17) . ?
C51 C52 1.388(16) . ?
C52 C59 1.451(17) . ?
C52 C53 1.432(15) . ?
C53 C54 1.414(14) . ?
C54 C55 1.414(15) . ?
C55 C56 1.371(16) . ?
C55 C60 1.426(16) . ?
C56 C57 1.350(17) . ?
C57 C58 1.389(15) . ?
C59 C60 1.355(17) . ?
Sm2 O8 2.334(8) . ?
Sm2 O9 2.351(7) . ?
Sm2 O11 2.373(8) . ?
Sm2 O10 2.396(8) . ?
Sm2 O12 2.400(8) . ?
Sm2 O7 2.382(7) . ?
Sm2 N4 2.580(10) . ?
Sm2 N3 2.585(9) . ?
O7 C71 1.262(12) . ?
O8 C73 1.290(14) . ?
O9 C87 1.265(12) . ?
O10 C89 1.265(13) . ?
O11 C103 1.243(11) . ?
O12 C105 1.265(13) . ?
N3 C109 1.355(14) . ?
N3 C113 1.369(14) . ?
N4 C114 1.347(14) . ?
N4 C118 1.367(14) . ?
C61 C62 1.345(13) . ?
C61 C70 1.441(15) . ?
C61 C71 1.495(14) . ?
C62 C63 1.392(15) . ?
C63 C64 1.425(16) . ?
C63 C68 1.432(17) . ?
C64 C65 1.365(18) . ?
C65 C66 1.44(2) . ?
C66 C67 1.324(19) . ?
C67 C68 1.416(17) . ?
C68 C69 1.366(16) . ?
C69 C70 1.371(16) . ?
C71 C72 1.445(14) . ?
C72 C73 1.368(15) . ?
C73 C74 1.526(14) . ?
C74 F22 1.329(10) . ?
C74 F23 1.371(10) . ?
C74 C75 1.476(12) . ?
C75 F25 1.348(11) . ?
C75 F24 1.371(10) . ?
C75 C76 1.554(11) . ?
C76 F28 1.304(10) . ?
C76 F27 1.287(10) . ?
C76 F26 1.340(11) . ?
C77 C78 1.315(14) . ?
C77 C86 1.428(15) . ?
C77 C87 1.510(15) . ?
C78 C79 1.456(15) . ?
C79 C80 1.393(16) . ?
C79 C84 1.404(16) . ?
C80 C81 1.338(17) . ?
C81 C82 1.387(19) . ?
C82 C83 1.371(19) . ?
C83 C84 1.414(17) . ?
C84 C85 1.388(17) . ?
C85 C86 1.373(17) . ?
C87 C88 1.395(15) . ?
C88 C89 1.377(16) . ?
C89 C90 1.557(17) . ?
C90 F29 1.309(12) . ?
C90 F30 1.377(12) . ?
C90 C91 1.480(14) . ?
C91 F32 1.261(13) . ?
C91 F31 1.393(13) . ?
C91 C92 1.586(11) . ?
C92 F35 1.274(11) . ?
C92 F33 1.291(11) . ?
C92 F34 1.320(11) . ?
C93 C94 1.341(14) . ?
C93 C102 1.407(16) . ?
C93 C103 1.473(15) . ?
C94 C95 1.439(15) . ?
C95 C100 1.399(17) . ?
C95 C96 1.411(18) . ?
C96 C97 1.300(18) . ?
C97 C98 1.41(2) . ?
C98 C99 1.38(2) . ?
C99 C100 1.415(18) . ?
C100 C101 1.441(17) . ?
C101 C102 1.350(16) . ?
C103 C104 1.369(15) . ?
C104 C105 1.410(16) . ?
C105 C106 1.500(15) . ?
C106 F37 1.342(12) . ?
C106 F36 1.360(11) . ?
C106 C107 1.471(14) . ?
C107 F39 1.364(12) . ?
C107 F38 1.367(13) . ?
C107 C108 1.545(13) . ?
C108 F42 1.296(10) . ?
C108 F41 1.295(10) . ?
C108 F40 1.310(11) . ?
C109 C110 1.396(16) . ?
C110 C111 1.410(19) . ?
C111 C112 1.329(18) . ?
C112 C113 1.399(17) . ?
C112 C119 1.49(2) . ?
C113 C114 1.432(16) . ?
C114 C115 1.442(18) . ?
C115 C120 1.36(2) . ?
C115 C116 1.42(2) . ?
C116 C117 1.303(19) . ?
C117 C118 1.407(18) . ?
C119 C120 1.35(2) . ?
